data_4308621
loop_
_publ_author_name
'M. Sokolov'
'P. Esparza'
'R. Hernandez-Molina'
'J. G. Platas'
'A. Mederos'
'J. A. Gavin'
'R. Llusar'
'C. Vicent'

_publ_contact_author_address
;
Departament de Ci\`encies Experimentals, Universitat Jaume I 
Campus de Riu Sec, Box 224, Castell\'o, Spain
;
_publ_contact_author_email llusar@exp.uji.es
_publ_contact_author_name 'Professor Rosa Llusar'
_publ_section_title
;
Preparation and Properties of the Full Series of Cuboidal Clusters
[MoxW4-xSe4(H2O)12]n+ (n= 4-6) and Their Derivatives
;
_journal_name_full 'Inorganic Chemistry'
_journal_page_first 1132
_journal_page_last 1141
_journal_paper_doi 10.1021/ic049298a
_journal_volume 44
_journal_year 2005
_chemical_formula_sum 'C24 H60 Mo O12 P6 S16 W3'
_chemical_formula_weight 1886.99
_chemical_name_systematic
; 
 ? 
;
_space_group_IT_number 2
_symmetry_cell_setting triclinic
_symmetry_space_group_name_Hall '-P 1'
_symmetry_space_group_name_H-M 'P -1'
_atom_sites_solution_hydrogens geom
_atom_sites_solution_primary direct
_atom_sites_solution_secondary difmap
_audit_creation_method SHELXL-97
_cell_angle_alpha 73.292(6)
_cell_angle_beta 88.018(6)
_cell_angle_gamma 84.709(6)
_cell_formula_units_Z 2
_cell_length_a 13.409(3)
_cell_length_b 14.102(4)
_cell_length_c 16.345(4)
_cell_measurement_temperature 293(2)
_cell_volume 2947.5(13)
_computing_cell_refinement 'Bruker SMART'
_computing_data_collection 'Bruker SMART'
_computing_data_reduction 'Bruker SHELXTL'
_computing_molecular_graphics 'Bruker SHELXTL'
_computing_publication_material 'Bruker SHELXTL'
_computing_structure_refinement 'SHELXL-97 (Sheldrick, 1997)'
_computing_structure_solution 'SHELXS-97 (Sheldrick, 1990)'
_diffrn_ambient_temperature 293(2)
_diffrn_measured_fraction_theta_full 1.000
_diffrn_measured_fraction_theta_max 1.000
_diffrn_measurement_device_type 'CCD area detector'
_diffrn_measurement_method 'phi and omega scans'
_diffrn_radiation_monochromator graphite
_diffrn_radiation_source 'fine-focus sealed tube'
_diffrn_radiation_type MoK\a
_diffrn_radiation_wavelength 0.71073
_diffrn_reflns_av_R_equivalents 0.0444
_diffrn_reflns_av_sigmaI/netI 0.1005
_diffrn_reflns_limit_h_max 15
_diffrn_reflns_limit_h_min -13
_diffrn_reflns_limit_k_max 16
_diffrn_reflns_limit_k_min -15
_diffrn_reflns_limit_l_max 19
_diffrn_reflns_limit_l_min -19
_diffrn_reflns_number 16952
_diffrn_reflns_theta_full 25.00
_diffrn_reflns_theta_max 25.00
_diffrn_reflns_theta_min 1.30
_exptl_absorpt_coefficient_mu 6.817
_exptl_absorpt_correction_type 'Bruker SADABS'
_exptl_crystal_colour red
_exptl_crystal_density_diffrn 2.126
_exptl_crystal_density_method 'not measured'
_exptl_crystal_description prism
_exptl_crystal_F_000 1820
_exptl_crystal_size_max 0.19
_exptl_crystal_size_mid 0.16
_exptl_crystal_size_min 0.13
_refine_diff_density_max 2.375
_refine_diff_density_min -1.295
_refine_diff_density_rms 0.188
_refine_ls_extinction_method none
_refine_ls_goodness_of_fit_ref 0.953
_refine_ls_hydrogen_treatment mixed
_refine_ls_matrix_type full
_refine_ls_number_parameters 439
_refine_ls_number_reflns 10376
_refine_ls_number_restraints 0
_refine_ls_restrained_S_all 0.953
_refine_ls_R_factor_all 0.0873
_refine_ls_R_factor_gt 0.0502
_refine_ls_shift/su_max 0.001
_refine_ls_shift/su_mean 0.000
_refine_ls_structure_factor_coef Fsqd
_refine_ls_weighting_details 'calc w=1/[\s^2^(Fo^2^)+(0.0543P)^2^+0.0000P] where P=(Fo^2^+2Fc^2^)/3'
_refine_ls_weighting_scheme calc
_refine_ls_wR_factor_gt 0.1137
_refine_ls_wR_factor_ref 0.1279
_reflns_number_gt 6348
_reflns_number_total 10376
_reflns_threshold_expression >2sigma(I)
_cod_data_source_file ic049298asi20040601_102124_3.cif
_cod_data_source_block '[W3MoS4(dtp)6]'
_cod_depositor_comments
;
The following automatic conversions were performed:
'_symmetry_cell_setting' value 'Triclinic' changed to 'triclinic'
according to '/home/saulius/struct/CIF-dictionaries/cif_core.dic'
dictionary named 'cif_core.dic' version 2.4.1 from 2010-06-29.

Automatic conversion script
Id: cif_fix_enum 1527 2010-12-29 10:47:43Z saulius 
;
_cod_original_cell_volume 2947.8(13)
_cod_database_code 4308621

loop_
_symmetry_equiv_pos_as_xyz
'x, y, z'
'-x, -y, -z'

loop_
_atom_site_label
_atom_site_type_symbol
_atom_site_fract_x
_atom_site_fract_y
_atom_site_fract_z
_atom_site_U_iso_or_equiv
_atom_site_adp_type
_atom_site_occupancy
_atom_site_symmetry_multiplicity
_atom_site_calc_flag
_atom_site_refinement_flags
_atom_site_disorder_assembly
_atom_site_disorder_group
W1 W 0.17734(4) 0.68274(4) 0.20276(3) 0.03980(16) Uani 0.75 1 d P . .
Mo1 Mo 0.17734(4) 0.68274(4) 0.20276(3) 0.03980(16) Uani 0.25 1 d P . .
W2 W 0.04168(4) 0.82767(4) 0.23365(3) 0.03862(16) Uani 0.75 1 d P . .
Mo2 Mo 0.04168(4) 0.82767(4) 0.23365(3) 0.03862(16) Uani 0.25 1 d P . .
W3 W 0.22924(4) 0.87668(4) 0.14459(3) 0.03738(16) Uani 0.75 1 d P . .
Mo3 Mo 0.22924(4) 0.87668(4) 0.14459(3) 0.03738(16) Uani 0.25 1 d P . .
W4 W 0.23096(4) 0.76750(4) 0.32556(3) 0.04331(17) Uani 0.75 1 d P . .
Mo4 Mo 0.23096(4) 0.76750(4) 0.32556(3) 0.04331(17) Uani 0.25 1 d P . .
S1 S 0.0914(3) 0.8165(3) 0.0970(2) 0.0536(9) Uani 1 1 d . . .
S2 S 0.1597(3) 0.9296(3) 0.2606(2) 0.0531(9) Uani 1 1 d . . .
S3 S 0.0910(3) 0.6752(3) 0.3344(2) 0.0576(9) Uani 1 1 d . . .
S4 S 0.3376(2) 0.7378(3) 0.2170(2) 0.0559(9) Uani 1 1 d . . .
S5 S 0.1636(3) 1.0464(3) 0.0458(2) 0.0629(10) Uani 1 1 d . . .
S6 S 0.3722(3) 0.9862(3) 0.1441(2) 0.0645(10) Uani 1 1 d . . .
S7 S -0.0669(3) 0.9848(3) 0.1563(2) 0.0663(10) Uani 1 1 d . . .
S8 S -0.0653(3) 0.8636(3) 0.3563(2) 0.0694(11) Uani 1 1 d . . .
S9 S 0.1766(3) 0.7972(3) 0.4682(2) 0.0762(12) Uani 1 1 d . . .
S10 S 0.3835(3) 0.8419(3) 0.3662(2) 0.0778(12) Uani 1 1 d . . .
S11 S 0.0482(3) 0.5765(3) 0.1669(3) 0.0717(11) Uani 1 1 d . . .
S12 S -0.1194(3) 0.7544(3) 0.2066(3) 0.0723(11) Uani 1 1 d . . .
S13 S 0.2458(3) 0.5030(3) 0.2816(3) 0.0813(12) Uani 1 1 d . . .
S14 S 0.3100(3) 0.6095(3) 0.4318(2) 0.0803(12) Uani 1 1 d . . .
S15 S 0.3264(3) 0.8601(3) 0.0107(2) 0.0719(11) Uani 1 1 d . . .
S16 S 0.2661(3) 0.6212(3) 0.0827(2) 0.0719(11) Uani 1 1 d . . .
P1 P 0.2864(3) 1.1015(3) 0.0713(2) 0.0628(10) Uani 1 1 d . . .
P2 P -0.1058(3) 0.9952(3) 0.2721(2) 0.0675(11) Uani 1 1 d . . .
P3 P 0.3016(4) 0.8642(4) 0.4639(3) 0.0928(15) Uani 1 1 d . . .
P4 P -0.0836(3) 0.6111(3) 0.2173(3) 0.0691(11) Uani 1 1 d . . .
P5 P 0.3415(3) 0.5078(3) 0.3694(3) 0.0753(12) Uani 1 1 d . . .
P6 P 0.2841(3) 0.7407(3) -0.0168(2) 0.0692(11) Uani 1 1 d . . .
O1 O 0.3424(7) 1.1633(7) -0.0105(6) 0.077(3) Uani 1 1 d . . .
O2 O 0.2658(8) 1.1914(8) 0.1104(7) 0.094(4) Uani 1 1 d . . .
O3 O -0.2172(8) 1.0310(9) 0.2813(7) 0.101(4) Uani 1 1 d . . .
O4 O -0.0509(8) 1.0842(7) 0.2889(6) 0.083(3) Uani 1 1 d . . .
O5 O 0.2686(13) 0.9830(11) 0.4532(9) 0.143(5) Uani 1 1 d . . .
O6 O 0.3571(12) 0.8439(14) 0.5479(8) 0.151(6) Uani 1 1 d . . .
O7 O -0.0980(9) 0.5496(9) 0.3145(6) 0.092(3) Uani 1 1 d . . .
O8 O -0.1682(8) 0.5703(8) 0.1726(6) 0.083(3) Uani 1 1 d . . .
O9 O 0.3549(8) 0.4006(8) 0.4396(7) 0.100(4) Uani 1 1 d . . .
O10 O 0.4492(9) 0.5084(10) 0.3297(9) 0.119(4) Uani 1 1 d . . .
O11 O 0.3622(7) 0.7110(8) -0.0806(6) 0.080(3) Uani 1 1 d . . .
O12 O 0.1884(8) 0.7772(9) -0.0779(6) 0.096(4) Uani 1 1 d . . .
C1 C 0.3744(13) 1.1218(13) -0.0765(10) 0.093(5) Uiso 1 1 d . . .
H1A H 0.3214 1.0866 -0.0900 0.112 Uiso 1 1 calc R . .
H1B H 0.4321 1.0744 -0.0578 0.112 Uiso 1 1 calc R . .
C2 C 0.4013(13) 1.2003(13) -0.1534(10) 0.098(6) Uiso 1 1 d . . .
H2A H 0.4223 1.1710 -0.1981 0.148 Uiso 1 1 calc R . .
H2B H 0.4549 1.2340 -0.1402 0.148 Uiso 1 1 calc R . .
H2C H 0.3441 1.2470 -0.1719 0.148 Uiso 1 1 calc R . .
C3 C 0.2093(17) 1.1854(18) 0.1837(14) 0.141(8) Uiso 1 1 d . . .
H3A H 0.2362 1.1300 0.2300 0.170 Uiso 1 1 calc R . .
H3B H 0.1406 1.1752 0.1742 0.170 Uiso 1 1 calc R . .
C4 C 0.213(2) 1.287(2) 0.2073(17) 0.213(13) Uiso 1 1 d . . .
H4A H 0.1766 1.2840 0.2593 0.320 Uiso 1 1 calc R . .
H4B H 0.1844 1.3412 0.1620 0.320 Uiso 1 1 calc R . .
H4C H 0.2819 1.2976 0.2148 0.320 Uiso 1 1 calc R . .
C5 C -0.2942(18) 0.9823(19) 0.2581(15) 0.152(9) Uiso 1 1 d . . .
H5A H -0.2910 0.9141 0.2941 0.183 Uiso 1 1 calc R . .
H5B H -0.2836 0.9809 0.1994 0.183 Uiso 1 1 calc R . .
C6 C -0.4003(18) 1.0343(18) 0.2669(14) 0.162(9) Uiso 1 1 d . . .
H6A H -0.4500 1.0008 0.2477 0.243 Uiso 1 1 calc R . .
H6B H -0.4032 1.1024 0.2327 0.243 Uiso 1 1 calc R . .
H6C H -0.4131 1.0316 0.3256 0.243 Uiso 1 1 calc R . .
C7 C -0.0579(17) 1.0979(17) 0.3730(13) 0.136(8) Uiso 1 1 d . . .
H7A H -0.1144 1.1450 0.3758 0.163 Uiso 1 1 calc R . .
H7B H -0.0684 1.0352 0.4151 0.163 Uiso 1 1 calc R . .
C8 C 0.0314(19) 1.1337(19) 0.3911(15) 0.175(10) Uiso 1 1 d . . .
H8A H 0.0268 1.1424 0.4473 0.262 Uiso 1 1 calc R . .
H8B H 0.0409 1.1963 0.3499 0.262 Uiso 1 1 calc R . .
H8C H 0.0871 1.0867 0.3885 0.262 Uiso 1 1 calc R . .
C9 C 0.359(4) 1.058(4) 0.438(3) 0.30(2) Uiso 1 1 d . . .
H9A H 0.4113 1.0383 0.4804 0.366 Uiso 1 1 calc R . .
H9B H 0.3870 1.0754 0.3800 0.366 Uiso 1 1 calc R . .
C10 C 0.297(6) 1.113(5) 0.450(4) 0.54(6) Uiso 1 1 d . . .
H10A H 0.3188 1.1793 0.4310 0.813 Uiso 1 1 calc R . .
H10B H 0.2813 1.0968 0.5095 0.813 Uiso 1 1 calc R . .
H10C H 0.2384 1.1109 0.4184 0.813 Uiso 1 1 calc R . .
C11 C 0.4017(19) 0.7342(19) 0.5792(15) 0.151(9) Uiso 1 1 d . . .
H11A H 0.3523 0.6878 0.5800 0.181 Uiso 1 1 calc R . .
H11B H 0.4594 0.7210 0.5454 0.181 Uiso 1 1 calc R . .
C12 C 0.428(3) 0.733(3) 0.660(3) 0.34(2) Uiso 1 1 d . . .
H12A H 0.4565 0.6678 0.6898 0.514 Uiso 1 1 calc R . .
H12B H 0.3691 0.7496 0.6900 0.514 Uiso 1 1 calc R . .
H12C H 0.4756 0.7805 0.6563 0.514 Uiso 1 1 calc R . .
C13 C -0.0687(16) 0.4400(16) 0.3477(13) 0.127(7) Uiso 1 1 d . . .
H13A H -0.1281 0.4041 0.3534 0.153 Uiso 1 1 calc R . .
H13B H -0.0240 0.4193 0.3069 0.153 Uiso 1 1 calc R . .
C14 C -0.0207(16) 0.4155(17) 0.4278(13) 0.146(8) Uiso 1 1 d . . .
H14A H -0.0024 0.3452 0.4468 0.218 Uiso 1 1 calc R . .
H14B H -0.0656 0.4341 0.4687 0.218 Uiso 1 1 calc R . .
H14C H 0.0383 0.4506 0.4223 0.218 Uiso 1 1 calc R . .
C15 C -0.1798(13) 0.6063(14) 0.0828(10) 0.097(5) Uiso 1 1 d . . .
H15A H -0.1235 0.5804 0.0544 0.116 Uiso 1 1 calc R . .
H15B H -0.1821 0.6782 0.0647 0.116 Uiso 1 1 calc R . .
C16 C -0.2763(17) 0.5730(18) 0.0592(14) 0.156(9) Uiso 1 1 d . . .
H16A H -0.2855 0.5975 -0.0015 0.234 Uiso 1 1 calc R . .
H16B H -0.3316 0.5986 0.0877 0.234 Uiso 1 1 calc R . .
H16C H -0.2730 0.5017 0.0763 0.234 Uiso 1 1 calc R . .
C17 C 0.2705(18) 0.3690(19) 0.4943(15) 0.158(9) Uiso 1 1 d . . .
H17A H 0.2221 0.3442 0.4647 0.189 Uiso 1 1 calc R . .
H17B H 0.2379 0.4237 0.5129 0.189 Uiso 1 1 calc R . .
C18 C 0.315(2) 0.285(2) 0.5715(17) 0.216(13) Uiso 1 1 d . . .
H18A H 0.2614 0.2604 0.6104 0.324 Uiso 1 1 calc R . .
H18B H 0.3620 0.3115 0.6001 0.324 Uiso 1 1 calc R . .
H18C H 0.3474 0.2326 0.5518 0.324 Uiso 1 1 calc R . .
C19 C 0.5318(19) 0.541(2) 0.3698(15) 0.165(10) Uiso 1 1 d . . .
H19A H 0.5471 0.4962 0.4260 0.198 Uiso 1 1 calc R . .
H19B H 0.5162 0.6079 0.3743 0.198 Uiso 1 1 calc R . .
C20 C 0.6172(17) 0.5368(18) 0.3069(14) 0.156(9) Uiso 1 1 d . . .
H20A H 0.6755 0.5601 0.3249 0.234 Uiso 1 1 calc R . .
H20B H 0.5980 0.5782 0.2511 0.234 Uiso 1 1 calc R . .
H20C H 0.6322 0.4696 0.3051 0.234 Uiso 1 1 calc R . .
C21 C 0.4661(15) 0.6752(16) -0.0503(12) 0.118(7) Uiso 1 1 d . . .
H21A H 0.4643 0.6269 0.0055 0.142 Uiso 1 1 calc R . .
H21B H 0.5011 0.7304 -0.0452 0.142 Uiso 1 1 calc R . .
C22 C 0.520(2) 0.628(2) -0.1137(16) 0.193(12) Uiso 1 1 d . . .
H22A H 0.5872 0.6045 -0.0946 0.290 Uiso 1 1 calc R . .
H22B H 0.5222 0.6764 -0.1686 0.290 Uiso 1 1 calc R . .
H22C H 0.4852 0.5733 -0.1182 0.290 Uiso 1 1 calc R . .
C23 C 0.107(2) 0.712(2) -0.0885(18) 0.189(12) Uiso 1 1 d . . .
H23A H 0.1067 0.6524 -0.0409 0.227 Uiso 1 1 calc R . .
H23B H 0.0414 0.7482 -0.0937 0.227 Uiso 1 1 calc R . .
C24 C 0.136(3) 0.690(4) -0.165(3) 0.38(3) Uiso 1 1 d . . .
H24A H 0.0897 0.6486 -0.1777 0.574 Uiso 1 1 calc R . .
H24B H 0.2021 0.6552 -0.1582 0.574 Uiso 1 1 calc R . .
H24C H 0.1375 0.7503 -0.2105 0.574 Uiso 1 1 calc R . .

loop_
_atom_site_aniso_label
_atom_site_aniso_U_11
_atom_site_aniso_U_22
_atom_site_aniso_U_33
_atom_site_aniso_U_23
_atom_site_aniso_U_13
_atom_site_aniso_U_12
W1 0.0385(3) 0.0357(3) 0.0461(3) -0.0135(3) -0.0026(3) -0.0011(3)
Mo1 0.0385(3) 0.0357(3) 0.0461(3) -0.0135(3) -0.0026(3) -0.0011(3)
W2 0.0379(3) 0.0370(4) 0.0410(3) -0.0117(3) 0.0006(2) -0.0016(3)
Mo2 0.0379(3) 0.0370(4) 0.0410(3) -0.0117(3) 0.0006(2) -0.0016(3)
W3 0.0379(3) 0.0360(3) 0.0394(3) -0.0129(3) 0.0000(2) -0.0025(3)
Mo3 0.0379(3) 0.0360(3) 0.0394(3) -0.0129(3) 0.0000(2) -0.0025(3)
W4 0.0420(4) 0.0453(4) 0.0428(3) -0.0122(3) -0.0003(3) -0.0057(3)
Mo4 0.0420(4) 0.0453(4) 0.0428(3) -0.0122(3) -0.0003(3) -0.0057(3)
S1 0.051(2) 0.053(2) 0.059(2) -0.0221(17) -0.0041(16) -0.0007(17)
S2 0.056(2) 0.050(2) 0.0555(19) -0.0191(17) 0.0011(16) -0.0041(17)
S3 0.058(2) 0.052(2) 0.060(2) -0.0098(17) -0.0019(17) -0.0072(18)
S4 0.049(2) 0.057(2) 0.060(2) -0.0148(18) 0.0009(16) -0.0012(17)
S5 0.066(2) 0.057(2) 0.061(2) -0.0084(18) -0.0041(18) -0.0040(19)
S6 0.058(2) 0.063(3) 0.072(2) -0.018(2) 0.0032(19) -0.0119(19)
S7 0.073(3) 0.060(3) 0.064(2) -0.0191(19) -0.0035(19) 0.014(2)
S8 0.067(3) 0.076(3) 0.064(2) -0.021(2) 0.0121(19) -0.003(2)
S9 0.081(3) 0.092(3) 0.059(2) -0.025(2) 0.006(2) -0.012(2)
S10 0.070(3) 0.097(3) 0.071(2) -0.027(2) -0.007(2) -0.023(2)
S11 0.066(3) 0.063(3) 0.094(3) -0.035(2) -0.003(2) -0.008(2)
S12 0.058(2) 0.064(3) 0.097(3) -0.026(2) -0.003(2) -0.005(2)
S13 0.092(3) 0.056(3) 0.094(3) -0.022(2) -0.018(2) 0.007(2)
S14 0.090(3) 0.074(3) 0.071(2) -0.014(2) -0.018(2) 0.008(2)
S15 0.083(3) 0.071(3) 0.066(2) -0.027(2) 0.015(2) -0.011(2)
S16 0.081(3) 0.063(3) 0.078(2) -0.031(2) 0.003(2) 0.002(2)
P1 0.070(3) 0.052(2) 0.068(2) -0.020(2) 0.009(2) -0.008(2)
P2 0.061(3) 0.075(3) 0.072(2) -0.034(2) -0.001(2) 0.011(2)
P3 0.101(4) 0.109(4) 0.080(3) -0.041(3) -0.002(3) -0.029(3)
P4 0.064(3) 0.063(3) 0.082(3) -0.020(2) -0.008(2) -0.014(2)
P5 0.069(3) 0.062(3) 0.081(3) -0.002(2) -0.004(2) 0.005(2)
P6 0.072(3) 0.073(3) 0.070(2) -0.035(2) 0.003(2) 0.002(2)
O1 0.088(8) 0.066(7) 0.077(6) -0.021(6) 0.027(6) -0.016(6)
O2 0.107(9) 0.089(9) 0.102(8) -0.050(7) 0.042(7) -0.022(7)
O3 0.066(7) 0.118(11) 0.131(9) -0.066(8) -0.006(7) 0.024(7)
O4 0.116(9) 0.064(7) 0.083(7) -0.044(6) -0.002(6) -0.005(6)
O5 0.175(15) 0.096(12) 0.173(13) -0.066(10) 0.009(11) 0.003(10)
O6 0.170(14) 0.219(19) 0.093(9) -0.078(11) -0.037(9) -0.045(13)
O7 0.116(9) 0.086(9) 0.071(7) -0.015(6) -0.021(6) -0.015(7)
O8 0.088(8) 0.074(8) 0.091(7) -0.023(6) -0.017(6) -0.028(6)
O9 0.088(8) 0.075(8) 0.101(8) 0.026(7) 0.003(6) 0.009(6)
O10 0.072(8) 0.124(12) 0.158(11) -0.037(9) 0.001(8) -0.011(8)
O11 0.077(7) 0.100(9) 0.075(6) -0.048(6) 0.003(5) 0.011(6)
O12 0.091(8) 0.109(10) 0.089(7) -0.031(7) -0.025(6) 0.002(7)

loop_
_atom_type_symbol
_atom_type_description
_atom_type_scat_dispersion_real
_atom_type_scat_dispersion_imag
_atom_type_scat_source
C C 0.0033 0.0016 'International Tables Vol C Tables 4.2.6.8 and 6.1.1.4'
H H 0.0000 0.0000 'International Tables Vol C Tables 4.2.6.8 and 6.1.1.4'
O O 0.0106 0.0060 'International Tables Vol C Tables 4.2.6.8 and 6.1.1.4'
P P 0.1023 0.0942 'International Tables Vol C Tables 4.2.6.8 and 6.1.1.4'
S S 0.1246 0.1234 'International Tables Vol C Tables 4.2.6.8 and 6.1.1.4'
Mo Mo -1.6832 0.6857 'International Tables Vol C Tables 4.2.6.8 and 6.1.1.4'
W W -0.8490 6.8722 'International Tables Vol C Tables 4.2.6.8 and 6.1.1.4'

loop_
_geom_angle_atom_site_label_1
_geom_angle_atom_site_label_2
_geom_angle_atom_site_label_3
_geom_angle
_geom_angle_site_symmetry_1
_geom_angle_site_symmetry_3
_geom_angle_publ_flag
S3 W1 S4 105.75(12) . . ?
S3 W1 S1 105.99(12) . . ?
S4 W1 S1 105.40(12) . . ?
S3 W1 S11 89.39(12) . . ?
S4 W1 S11 158.38(12) . . ?
S1 W1 S11 84.46(12) . . ?
S3 W1 S16 158.74(13) . . ?
S4 W1 S16 83.40(12) . . ?
S1 W1 S16 89.44(12) . . ?
S11 W1 S16 77.42(13) . . ?
S3 W1 S13 83.95(13) . . ?
S4 W1 S13 89.16(13) . . ?
S1 W1 S13 158.90(12) . . ?
S11 W1 S13 76.96(13) . . ?
S16 W1 S13 76.93(13) . . ?
S3 W1 W2 53.98(9) . . ?
S4 W1 W2 104.58(9) . . ?
S1 W1 W2 53.86(8) . . ?
S11 W1 W2 96.78(9) . . ?
S16 W1 W2 143.30(9) . . ?
S13 W1 W2 137.74(10) . . ?
S3 W1 W4 53.96(9) . . ?
S4 W1 W4 53.65(8) . . ?
S1 W1 W4 104.69(9) . . ?
S11 W1 W4 143.35(9) . . ?
S16 W1 W4 136.82(10) . . ?
S13 W1 W4 96.22(10) . . ?
W2 W1 W4 64.07(2) . . ?
S3 W1 W3 104.28(9) . . ?
S4 W1 W3 54.01(9) . . ?
S1 W1 W3 53.46(8) . . ?
S11 W1 W3 137.76(9) . . ?
S16 W1 W3 96.63(9) . . ?
S13 W1 W3 143.18(10) . . ?
W2 W1 W3 63.32(3) . . ?
W4 W1 W3 63.63(2) . . ?
S1 W2 S3 108.34(12) . . ?
S1 W2 S2 101.88(12) . . ?
S3 W2 S2 100.73(12) . . ?
S1 W2 S7 86.39(12) . . ?
S3 W2 S7 160.07(12) . . ?
S2 W2 S7 88.83(13) . . ?
S1 W2 S8 161.33(12) . . ?
S3 W2 S8 84.86(13) . . ?
S2 W2 S8 88.06(12) . . ?
S7 W2 S8 77.96(12) . . ?
S1 W2 S12 85.11(12) . . ?
S3 W2 S12 89.22(13) . . ?
S2 W2 S12 165.18(12) . . ?
S7 W2 S12 78.48(13) . . ?
S8 W2 S12 81.87(13) . . ?
S1 W2 W1 55.25(8) . . ?
S3 W2 W1 55.02(9) . . ?
S2 W2 W1 97.12(9) . . ?
S7 W2 W1 141.62(8) . . ?
S8 W2 W1 139.85(9) . . ?
S12 W2 W1 97.59(9) . . ?
S1 W2 W3 51.82(8) . . ?
S3 W2 W3 101.29(9) . . ?
S2 W2 W3 52.14(8) . . ?
S7 W2 W3 98.39(9) . . ?
S8 W2 W3 140.20(10) . . ?
S12 W2 W3 136.87(9) . . ?
W1 W2 W3 58.62(2) . . ?
S1 W2 W4 100.92(8) . . ?
S3 W2 W4 51.69(9) . . ?
S2 W2 W4 51.52(9) . . ?
S7 W2 W4 140.35(10) . . ?
S8 W2 W4 97.64(9) . . ?
S12 W2 W4 140.54(9) . . ?
W1 W2 W4 58.05(2) . . ?
W3 W2 W4 60.07(2) . . ?
S1 W3 S2 102.13(12) . . ?
S1 W3 S4 107.68(12) . . ?
S2 W3 S4 100.93(12) . . ?
S1 W3 S15 88.83(12) . . ?
S2 W3 S15 165.51(13) . . ?
S4 W3 S15 84.42(13) . . ?
S1 W3 S5 85.25(12) . . ?
S2 W3 S5 87.80(12) . . ?
S4 W3 S5 162.19(12) . . ?
S15 W3 S5 83.65(13) . . ?
S1 W3 S6 159.71(12) . . ?
S2 W3 S6 87.03(12) . . ?
S4 W3 S6 87.93(12) . . ?
S15 W3 S6 79.67(12) . . ?
S5 W3 S6 76.96(12) . . ?
S1 W3 W1 55.05(8) . . ?
S2 W3 W1 96.72(9) . . ?
S4 W3 W1 54.79(9) . . ?
S15 W3 W1 97.35(10) . . ?
S5 W3 W1 140.16(9) . . ?
S6 W3 W1 142.62(9) . . ?
S1 W3 W2 52.01(8) . . ?
S2 W3 W2 52.21(8) . . ?
S4 W3 W2 100.91(8) . . ?
S15 W3 W2 140.45(9) . . ?
S5 W3 W2 96.71(9) . . ?
S6 W3 W2 139.16(9) . . ?
W1 W3 W2 58.05(2) . . ?
S1 W3 W4 101.33(8) . . ?
S2 W3 W4 51.67(8) . . ?
S4 W3 W4 51.49(8) . . ?
S15 W3 W4 135.85(10) . . ?
S5 W3 W4 139.47(9) . . ?
S6 W3 W4 98.54(8) . . ?
W1 W3 W4 57.99(2) . . ?
W2 W3 W4 60.38(2) . . ?
S4 W4 S2 101.86(12) . . ?
S4 W4 S3 108.13(12) . . ?
S2 W4 S3 101.02(12) . . ?
S4 W4 S9 159.15(13) . . ?
S2 W4 S9 86.74(13) . . ?
S3 W4 S9 88.46(13) . . ?
S4 W4 S14 90.18(13) . . ?
S2 W4 S14 164.21(12) . . ?
S3 W4 S14 84.59(13) . . ?
S9 W4 S14 78.62(14) . . ?
S4 W4 S10 83.76(13) . . ?
S2 W4 S10 89.09(13) . . ?
S3 W4 S10 162.14(12) . . ?
S9 W4 S10 77.35(13) . . ?
S14 W4 S10 82.03(14) . . ?
S4 W4 W1 55.15(9) . . ?
S2 W4 W1 97.28(8) . . ?
S3 W4 W1 54.93(9) . . ?
S9 W4 W1 143.32(10) . . ?
S14 W4 W1 97.99(10) . . ?
S10 W4 W1 138.89(9) . . ?
S4 W4 W3 52.14(8) . . ?
S2 W4 W3 51.98(8) . . ?
S3 W4 W3 100.80(8) . . ?
S9 W4 W3 138.63(10) . . ?
S14 W4 W3 141.93(10) . . ?
S10 W4 W3 97.03(9) . . ?
W1 W4 W3 58.38(3) . . ?
S4 W4 W2 100.75(9) . . ?
S2 W4 W2 51.89(8) . . ?
S3 W4 W2 51.62(9) . . ?
S9 W4 W2 99.49(10) . . ?
S14 W4 W2 136.17(11) . . ?
S10 W4 W2 140.94(11) . . ?
W1 W4 W2 57.88(2) . . ?
W3 W4 W2 59.55(2) . . ?
W3 S1 W2 76.17(10) . . ?
W3 S1 W1 71.49(9) . . ?
W2 S1 W1 70.89(9) . . ?
W4 S2 W3 76.35(11) . . ?
W4 S2 W2 76.58(11) . . ?
W3 S2 W2 75.65(10) . . ?
W2 S3 W4 76.69(11) . . ?
W2 S3 W1 71.00(9) . . ?
W4 S3 W1 71.11(10) . . ?
W4 S4 W3 76.37(11) . . ?
W4 S4 W1 71.20(10) . . ?
W3 S4 W1 71.19(10) . . ?
P1 S5 W3 88.42(17) . . ?
P1 S6 W3 88.07(17) . . ?
P2 S7 W2 86.02(17) . . ?
P2 S8 W2 85.44(16) . . ?
P3 S9 W4 87.44(19) . . ?
P3 S10 W4 87.0(2) . . ?
P4 S11 W1 107.6(2) . . ?
P4 S12 W2 107.1(2) . . ?
P5 S13 W1 108.7(2) . . ?
P5 S14 W4 107.9(2) . . ?
P6 S15 W3 107.7(2) . . ?
P6 S16 W1 107.5(2) . . ?
O2 P1 O1 94.3(6) . . ?
O2 P1 S5 114.5(5) . . ?
O1 P1 S5 114.1(4) . . ?
O2 P1 S6 114.2(5) . . ?
O1 P1 S6 113.5(4) . . ?
S5 P1 S6 106.3(2) . . ?
O3 P2 O4 101.2(7) . . ?
O3 P2 S7 114.5(5) . . ?
O4 P2 S7 108.4(4) . . ?
O3 P2 S8 112.8(5) . . ?
O4 P2 S8 112.3(4) . . ?
S7 P2 S8 107.5(2) . . ?
O6 P3 O5 96.2(9) . . ?
O6 P3 S9 116.6(7) . . ?
O5 P3 S9 107.4(7) . . ?
O6 P3 S10 115.7(7) . . ?
O5 P3 S10 113.0(6) . . ?
S9 P3 S10 107.4(3) . . ?
O7 P4 O8 100.9(6) . . ?
O7 P4 S12 108.2(5) . . ?
O8 P4 S12 109.2(5) . . ?
O7 P4 S11 113.6(5) . . ?
O8 P4 S11 107.0(5) . . ?
S12 P4 S11 116.6(3) . . ?
O10 P5 O9 98.2(7) . . ?
O10 P5 S13 108.2(6) . . ?
O9 P5 S13 109.4(5) . . ?
O10 P5 S14 114.1(6) . . ?
O9 P5 S14 107.6(5) . . ?
S13 P5 S14 117.5(3) . . ?
O11 P6 O12 100.1(6) . . ?
O11 P6 S15 108.6(5) . . ?
O12 P6 S15 107.1(5) . . ?
O11 P6 S16 108.9(5) . . ?
O12 P6 S16 114.5(5) . . ?
S15 P6 S16 116.3(2) . . ?
C1 O1 P1 121.4(10) . . ?
C3 O2 P1 122.7(13) . . ?
C5 O3 P2 120.7(13) . . ?
C7 O4 P2 118.4(12) . . ?
C9 O5 P3 117(2) . . ?
C9 O5 C10 37(2) . . ?
P3 O5 C10 153(3) . . ?
P3 O6 C11 111.3(13) . . ?
C13 O7 P4 122.9(11) . . ?
C15 O8 P4 119.3(10) . . ?
C17 O9 P5 117.5(13) . . ?
C19 O10 P5 120.3(14) . . ?
C21 O11 P6 118.4(10) . . ?
C23 O12 P6 125.8(15) . . ?
O1 C1 C2 110.4(14) . . ?
O2 C3 C4 107.9(19) . . ?
O3 C5 C6 112(2) . . ?
C8 C7 O4 109.6(19) . . ?
C10 C9 O5 83(5) . . ?
C9 C10 O5 60(5) . . ?
C12 C11 O6 98(3) . . ?
C14 C13 O7 111.6(18) . . ?
O8 C15 C16 108.7(15) . . ?
O9 C17 C18 105(2) . . ?
O10 C19 C20 101.6(18) . . ?
O11 C21 C22 108.9(17) . . ?
C24 C23 O12 103(3) . . ?

loop_
_geom_bond_atom_site_label_1
_geom_bond_atom_site_label_2
_geom_bond_distance
_geom_bond_site_symmetry_2
_geom_bond_publ_flag
W1 S3 2.387(3) . ?
W1 S4 2.392(3) . ?
W1 S1 2.395(3) . ?
W1 S11 2.577(4) . ?
W1 S16 2.579(4) . ?
W1 S13 2.590(4) . ?
W1 W2 2.7542(9) . ?
W1 W4 2.7592(9) . ?
W1 W3 2.7711(10) . ?
W2 S1 2.354(3) . ?
W2 S3 2.356(3) . ?
W2 S2 2.366(3) . ?
W2 S7 2.559(4) . ?
W2 S8 2.565(4) . ?
W2 S12 2.582(4) . ?
W2 W3 2.9002(10) . ?
W2 W4 2.9245(10) . ?
W3 S1 2.348(3) . ?
W3 S2 2.364(3) . ?
W3 S4 2.369(4) . ?
W3 S15 2.566(4) . ?
W3 S5 2.569(4) . ?
W3 S6 2.569(4) . ?
W3 W4 2.9155(10) . ?
W4 S4 2.347(3) . ?
W4 S2 2.354(4) . ?
W4 S3 2.358(4) . ?
W4 S9 2.556(4) . ?
W4 S14 2.564(4) . ?
W4 S10 2.572(4) . ?
S5 P1 1.990(5) . ?
S6 P1 2.006(5) . ?
S7 P2 1.988(5) . ?
S8 P2 2.008(6) . ?
S9 P3 1.988(6) . ?
S10 P3 1.989(6) . ?
S11 P4 2.003(6) . ?
S12 P4 1.992(6) . ?
S13 P5 1.977(6) . ?
S14 P5 1.994(6) . ?
S15 P6 1.997(6) . ?
S16 P6 2.003(6) . ?
P1 O2 1.574(11) . ?
P1 O1 1.578(9) . ?
P2 O3 1.549(11) . ?
P2 O4 1.604(10) . ?
P3 O6 1.525(12) . ?
P3 O5 1.653(15) . ?
P4 O7 1.591(10) . ?
P4 O8 1.602(10) . ?
P5 O10 1.562(12) . ?
P5 O9 1.612(10) . ?
P6 O11 1.567(10) . ?
P6 O12 1.606(11) . ?
O1 C1 1.406(17) . ?
O2 C3 1.38(2) . ?
O3 C5 1.41(2) . ?
O4 C7 1.44(2) . ?
O5 C9 1.65(4) . ?
O5 C10 1.90(7) . ?
O6 C11 1.55(3) . ?
O7 C13 1.50(2) . ?
O8 C15 1.418(17) . ?
O9 C17 1.44(2) . ?
O10 C19 1.48(2) . ?
O11 C21 1.49(2) . ?
O12 C23 1.53(3) . ?
C1 C2 1.476(19) . ?
C3 C4 1.60(3) . ?
C5 C6 1.56(3) . ?
C7 C8 1.41(3) . ?
C9 C10 1.14(8) . ?
C11 C12 1.37(4) . ?
C13 C14 1.42(2) . ?
C15 C16 1.52(2) . ?
C17 C18 1.55(3) . ?
C19 C20 1.52(3) . ?
C21 C22 1.52(3) . ?
C23 C24 1.41(4) . ?
